data_4321065
loop_
_publ_author_name
'Ulrich Kortz'
'Samih Isber'
'Michael H. Dickman'
'Didier Ravot'

_publ_contact_author_address
; 
Department of Chemistry
American University of Beirut
Bliss street, POB 11-0236
Beirut, LEBANON
;
_publ_contact_author_email
;
ulrich.kortz@aub.edu.lb
;
_publ_contact_author_fax
;
+961 1 744 461
;
_publ_contact_author_name
;
Ulrich KORTZ
;
_publ_contact_author_phone
;
+961 3 776 439
;
_publ_section_title
;
 Sandwich-Type Silicotungstates: Structure and Magnetic Properties of the
 Dimeric Polyoxoanions [{SiM2W9O34(H2O)}2]12- (M = Mn2+, Cu2+, Zn2+)
;
_journal_name_full 'Inorganic Chemistry'
_journal_page_first 2915
_journal_page_last 2922
_journal_paper_doi 10.1021/ic000078g
_journal_volume 39
_journal_year 2000
_chemical_formula_sum 'K4 Na6 O104 Si2 W18 Zn4'
_chemical_formula_weight 5585.30
_chemical_name_systematic
; 
 ? 
;
_space_group_IT_number 2
_symmetry_cell_setting triclinic
_symmetry_space_group_name_Hall '-P 1'
_symmetry_space_group_name_H-M 'P -1'
_atom_sites_solution_hydrogens geom
_atom_sites_solution_primary direct
_atom_sites_solution_secondary difmap
_audit_creation_method SHELXL-97
_cell_angle_alpha 96.431(2)
_cell_angle_beta 100.944(2)
_cell_angle_gamma 110.404(2)
_cell_formula_units_Z 1
_cell_length_a 12.2596(14)
_cell_length_b 13.2555(15)
_cell_length_c 16.2892(18)
_cell_measurement_reflns_used 8192
_cell_measurement_temperature 173(2)
_cell_measurement_theta_max 28.34
_cell_measurement_theta_min 2.41
_cell_volume 2389.8(5)
_computing_cell_refinement 'Bruker SMART'
_computing_data_collection 'Bruker SMART'
_computing_data_reduction 'Bruker SHELXTL'
_computing_molecular_graphics 'Bruker SHELXTL'
_computing_publication_material 'Bruker SHELXTL'
_computing_structure_refinement 'SHELXL-97 (Sheldrick, 1997)'
_computing_structure_solution 'SHELXS-97 (Sheldrick, 1990)'
_diffrn_ambient_temperature 173(2)
_diffrn_measured_fraction_theta_full 0.950
_diffrn_measured_fraction_theta_max 0.950
_diffrn_measurement_device_type 'CCD area detector'
_diffrn_measurement_method 'omega scans'
_diffrn_radiation_monochromator graphite
_diffrn_radiation_source 'normal-focus sealed tube'
_diffrn_radiation_type MoK\a
_diffrn_radiation_wavelength 0.71073
_diffrn_reflns_av_R_equivalents 0.0641
_diffrn_reflns_av_sigmaI/netI 0.0716
_diffrn_reflns_limit_h_max 16
_diffrn_reflns_limit_h_min -16
_diffrn_reflns_limit_k_max 17
_diffrn_reflns_limit_k_min -17
_diffrn_reflns_limit_l_max 21
_diffrn_reflns_limit_l_min -21
_diffrn_reflns_number 27094
_diffrn_reflns_theta_full 28.35
_diffrn_reflns_theta_max 28.35
_diffrn_reflns_theta_min 1.30
_diffrn_standards_decay_% 0
_exptl_absorpt_coefficient_mu 22.895
_exptl_absorpt_correction_T_max 0.221
_exptl_absorpt_correction_T_min 0.093
_exptl_absorpt_correction_type none
_exptl_absorpt_process_details 'Blessing, 1995'
_exptl_crystal_colour colourless
_exptl_crystal_density_diffrn 3.881
_exptl_crystal_density_method 'not measured'
_exptl_crystal_description block
_exptl_crystal_F_000 2454
_exptl_crystal_size_max 0.48
_exptl_crystal_size_mid 0.32
_exptl_crystal_size_min 0.10
_refine_diff_density_max 4.255
_refine_diff_density_min -5.107
_refine_diff_density_rms 0.607
_refine_ls_extinction_method none
_refine_ls_goodness_of_fit_ref 1.087
_refine_ls_hydrogen_treatment mixed
_refine_ls_matrix_type full
_refine_ls_number_parameters 382
_refine_ls_number_reflns 11377
_refine_ls_number_restraints 0
_refine_ls_restrained_S_all 1.087
_refine_ls_R_factor_all 0.0593
_refine_ls_R_factor_gt 0.0533
_refine_ls_shift/su_max 0.000
_refine_ls_shift/su_mean 0.000
_refine_ls_structure_factor_coef Fsqd
_refine_ls_weighting_details 'calc w=1/[\s^2^(Fo^2^)+(0.0596P)^2^+62.0190P] where P=(Fo^2^+2Fc^2^)/3'
_refine_ls_weighting_scheme calc
_refine_ls_wR_factor_gt 0.1354
_refine_ls_wR_factor_ref 0.1413
_reflns_number_gt 10156
_reflns_number_total 11377
_reflns_threshold_expression >2sigma(I)
_cod_data_source_file ic000078g_1.cif
_cod_data_source_block K4Na6[{SiZn2W9O34(H2O)}2]*34H2O
_cod_depositor_comments
;
The following automatic conversions were performed:

'_symmetry_cell_setting' value 'Triclinic' changed to 'triclinic'
according to the built-in table from CIF Core dictionary named
'cif_core.dic' version 2.4.1 from 2010-06-29.

Automatic conversion script
Id: cif_fix_values 1646 2011-03-28 12:23:43Z adriana 
;
_cod_database_code 4321065

loop_
_symmetry_equiv_pos_as_xyz
'x, y, z'
'-x, -y, -z'

loop_
_atom_site_label
_atom_site_type_symbol
_atom_site_fract_x
_atom_site_fract_y
_atom_site_fract_z
_atom_site_U_iso_or_equiv
_atom_site_adp_type
_atom_site_occupancy
_atom_site_symmetry_multiplicity
_atom_site_calc_flag
_atom_site_refinement_flags
_atom_site_disorder_assembly
_atom_site_disorder_group
W1 W 0.09856(4) 0.31781(4) 0.14272(3) 0.01183(11) Uani 1 1 d . . .
W2 W 0.34526(4) 0.21471(4) 0.15266(3) 0.01000(11) Uani 1 1 d . . .
W3 W 0.39659(4) 0.50211(4) 0.12501(3) 0.00901(11) Uani 1 1 d . . .
W4 W 0.06261(4) 0.24914(4) 0.33400(3) 0.01492(12) Uani 1 1 d . . .
W5 W 0.30627(5) 0.14796(4) 0.34445(3) 0.01294(11) Uani 1 1 d . . .
W6 W 0.57868(4) 0.30906(4) 0.32784(3) 0.00994(11) Uani 1 1 d . . .
W7 W 0.63214(4) 0.59220(4) 0.29937(3) 0.00886(11) Uani 1 1 d . . .
W8 W 0.41082(4) 0.68665(4) 0.29423(3) 0.01016(11) Uani 1 1 d . . .
W9 W 0.10723(4) 0.50584(4) 0.30688(3) 0.01347(12) Uani 1 1 d . . .
Zn1 Zn 0.26789(12) 0.46461(11) 0.50041(9) 0.0114(3) Uani 1 1 d . . .
Zn2 Zn 0.47651(12) 0.38055(11) 0.51082(9) 0.0097(3) Uani 1 1 d . . .
K1 K 0.6404(3) 0.3803(2) 0.11159(19) 0.0183(6) Uani 1 1 d . . .
K2 K 0.4542(11) 0.9949(8) 0.2117(7) 0.061(3) Uani 0.50 1 d P . .
K3 K -0.0927(8) 0.3411(8) 0.4817(6) 0.047(2) Uani 0.50 1 d P . .
Na1 Na 0.3499(5) 0.1103(4) -0.0835(4) 0.0195(11) Uani 1 1 d . . .
Na2 Na -0.0262(5) -0.2577(5) 0.2825(4) 0.0226(12) Uani 1 1 d . . .
Na3 Na -0.0949(5) 0.2247(4) -0.1036(4) 0.0207(11) Uani 1 1 d . . .
Si1 Si 0.3530(3) 0.4186(2) 0.3249(2) 0.0080(6) Uiso 1 1 d . . .
O1SI O 0.2076(7) 0.3849(7) 0.2887(6) 0.0109(16) Uiso 1 1 d . . .
O2SI O 0.3839(7) 0.3109(7) 0.2974(6) 0.0122(16) Uiso 1 1 d . . .
O3SI O 0.4232(7) 0.5159(6) 0.2766(5) 0.0067(14) Uiso 1 1 d . . .
O4SI O 0.3947(7) 0.4603(6) 0.4285(5) 0.0090(15) Uiso 1 1 d . . .
O12 O 0.1935(8) 0.2306(7) 0.1391(6) 0.0145(17) Uiso 1 1 d . . .
O13 O 0.2321(8) 0.4315(7) 0.1230(6) 0.0153(18) Uiso 1 1 d . . .
O14 O 0.0078(8) 0.2264(7) 0.2059(6) 0.0183(19) Uiso 1 1 d . . .
O19 O 0.0502(8) 0.4329(7) 0.1848(6) 0.0179(18) Uiso 1 1 d . . .
O1ZW O 0.1404(8) 0.4693(7) 0.5710(6) 0.0185(19) Uiso 1 1 d . . .
O1T O 0.0015(8) 0.2713(7) 0.0437(6) 0.0174(18) Uiso 1 1 d . . .
O23 O 0.3993(7) 0.3560(7) 0.1220(6) 0.0103(16) Uiso 1 1 d . . .
O25 O 0.2897(8) 0.1087(7) 0.2172(6) 0.0148(17) Uiso 1 1 d . . .
O26 O 0.5045(7) 0.2387(7) 0.2051(6) 0.0125(16) Uiso 1 1 d . . .
O2T O 0.3251(8) 0.1327(7) 0.0574(6) 0.0190(19) Uiso 1 1 d . . .
O37 O 0.5648(7) 0.5592(7) 0.1719(6) 0.0115(16) Uiso 1 1 d . . .
O38 O 0.3875(7) 0.6382(7) 0.1668(6) 0.0107(16) Uiso 1 1 d . . .
O3T O 0.3920(8) 0.5132(7) 0.0208(6) 0.0147(17) Uiso 1 1 d . . .
O45 O 0.1551(8) 0.1619(7) 0.3139(6) 0.0170(18) Uiso 1 1 d . . .
O49 O 0.0063(8) 0.3700(7) 0.3280(6) 0.0181(19) Uiso 1 1 d . . .
O4Z1 O 0.1507(7) 0.3104(7) 0.4407(6) 0.0133(17) Uiso 1 1 d . . .
O4T O -0.0636(9) 0.1494(8) 0.3486(7) 0.026(2) Uiso 1 1 d . . .
O56 O 0.4761(8) 0.1722(7) 0.3463(6) 0.0145(17) Uiso 1 1 d . . .
O5Z2 O 0.3507(8) 0.2305(7) 0.4469(6) 0.0150(17) Uiso 1 1 d . . .
O5T O 0.2609(8) 0.0160(7) 0.3643(6) 0.0171(18) Uiso 1 1 d . . .
O67 O 0.6215(7) 0.4449(6) 0.2844(6) 0.0103(16) Uiso 1 1 d . . .
O6ZN O 0.5975(7) 0.3821(7) 0.4327(6) 0.0128(17) Uiso 1 1 d . . .
O6T O 0.7084(8) 0.2837(7) 0.3346(6) 0.0162(18) Uiso 1 1 d . . .
O78 O 0.5788(7) 0.7135(7) 0.2959(6) 0.0127(17) Uiso 1 1 d . . .
O7ZN O 0.6366(7) 0.5986(7) 0.4118(6) 0.0105(16) Uiso 1 1 d . . .
O7T O 0.7803(8) 0.6586(7) 0.2997(6) 0.0180(19) Uiso 1 1 d . . .
O89 O 0.2413(7) 0.6091(7) 0.2738(6) 0.0122(16) Uiso 1 1 d . . .
O8Z2 O 0.4381(7) 0.6883(7) 0.4055(6) 0.0139(17) Uiso 1 1 d . . .
O8T O 0.4181(8) 0.8187(8) 0.2911(7) 0.0199(19) Uiso 1 1 d . . .
O9Z1 O 0.1952(8) 0.5461(7) 0.4190(6) 0.0146(17) Uiso 1 1 d . . .
O9T O 0.0156(8) 0.5790(8) 0.3058(7) 0.021(2) Uiso 1 1 d . . .
O1W O 0.4238(10) -0.0338(9) -0.0855(8) 0.031(2) Uiso 1 1 d . . .
O2W O -0.2668(10) 0.1211(9) -0.0534(8) 0.031(2) Uiso 1 1 d . . .
O3W O -0.0599(10) -0.0887(10) 0.2656(8) 0.034(3) Uiso 1 1 d . . .
O4W O -0.1451(9) 0.3824(8) -0.0915(7) 0.022(2) Uiso 1 1 d . . .
O5W O 0.1378(9) 0.5369(8) -0.0789(7) 0.024(2) Uiso 1 1 d . . .
O6W O 0.7618(10) 0.2454(10) 0.1719(8) 0.035(3) Uiso 1 1 d . . .
O7W O 0.0963(9) 0.3172(8) -0.1319(7) 0.025(2) Uiso 1 1 d . . .
O8W O 0.5646(9) 0.2266(9) -0.0447(7) 0.027(2) Uiso 1 1 d . . .
O9W O 0.1677(9) -0.0365(9) -0.0891(7) 0.028(2) Uiso 1 1 d . . .
O10W O -0.1669(8) 0.1918(8) -0.2559(7) 0.020(2) Uiso 1 1 d . . .
O11W O 0.3005(10) 0.1058(9) -0.2319(8) 0.032(2) Uiso 1 1 d . . .
O12W O 0.3166(8) 0.2818(8) -0.0780(7) 0.0199(19) Uiso 1 1 d . . .
O13W O 0.0684(9) -0.0594(8) 0.1421(7) 0.027(2) Uiso 1 1 d . . .
O14W O 0.059(2) -0.1724(19) 0.4335(16) 0.035(5) Uiso 0.50 1 d P . .
O15W O 0.3015(17) -0.0600(16) 0.6490(13) 0.021(4) Uiso 0.50 1 d P . .
O16W O 0.0327(19) 0.0416(17) 0.0097(15) 0.029(5) Uiso 0.50 1 d P . .
O17W O 0.5843(15) 0.9287(14) 0.4589(12) 0.015(3) Uiso 0.50 1 d P . .
O18W O 0.2710(19) -0.0398(17) 0.5002(14) 0.027(4) Uiso 0.50 1 d P . .
O19W O 0.368(2) 0.854(2) 0.4887(18) 0.042(6) Uiso 0.50 1 d P . .
O20W O 0.177(2) 0.121(2) 0.5495(17) 0.037(5) Uiso 0.50 1 d P . .
O21W O -0.002(4) -0.014(3) 0.413(3) 0.087(12) Uiso 0.50 1 d P . .

loop_
_atom_site_aniso_label
_atom_site_aniso_U_11
_atom_site_aniso_U_22
_atom_site_aniso_U_33
_atom_site_aniso_U_23
_atom_site_aniso_U_13
_atom_site_aniso_U_12
W1 0.0108(2) 0.0184(2) 0.0022(2) 0.00235(18) 0.00000(17) 0.00143(18)
W2 0.0153(2) 0.0105(2) 0.0019(2) 0.00216(16) 0.00131(17) 0.00231(17)
W3 0.0120(2) 0.0117(2) 0.0022(2) 0.00351(16) 0.00133(17) 0.00279(17)
W4 0.0154(2) 0.0177(3) 0.0059(2) 0.00373(18) 0.00274(18) -0.00111(18)
W5 0.0213(2) 0.0100(2) 0.0035(2) 0.00244(17) 0.00360(18) 0.00049(18)
W6 0.0149(2) 0.0121(2) 0.0027(2) 0.00227(17) 0.00131(17) 0.00501(17)
W7 0.0106(2) 0.0123(2) 0.0026(2) 0.00350(16) 0.00158(17) 0.00243(17)
W8 0.0148(2) 0.0131(2) 0.0036(2) 0.00411(17) 0.00237(17) 0.00562(18)
W9 0.0130(2) 0.0202(3) 0.0081(3) 0.00490(19) 0.00330(18) 0.00633(19)
Zn1 0.0121(6) 0.0150(7) 0.0048(7) 0.0024(5) 0.0014(5) 0.0028(5)
Zn2 0.0125(6) 0.0118(6) 0.0023(6) 0.0024(5) 0.0009(5) 0.0019(5)
K1 0.0200(13) 0.0248(14) 0.0115(14) 0.0086(11) 0.0062(11) 0.0076(11)
K2 0.101(8) 0.051(5) 0.067(7) 0.039(5) 0.056(6) 0.045(6)
K3 0.042(4) 0.054(5) 0.045(5) 0.000(4) 0.013(4) 0.018(4)
Na1 0.029(3) 0.015(3) 0.013(3) 0.006(2) 0.009(2) 0.004(2)
Na2 0.019(3) 0.030(3) 0.020(3) 0.009(2) 0.009(2) 0.007(2)
Na3 0.024(3) 0.022(3) 0.011(3) 0.005(2) 0.001(2) 0.005(2)

loop_
_atom_type_symbol
_atom_type_description
_atom_type_scat_dispersion_real
_atom_type_scat_dispersion_imag
_atom_type_scat_source
O O 0.0106 0.0060 'International Tables Vol C Tables 4.2.6.8 and 6.1.1.4'
Si Si 0.0817 0.0704 'International Tables Vol C Tables 4.2.6.8 and 6.1.1.4'
Zn Zn 0.2839 1.4301 'International Tables Vol C Tables 4.2.6.8 and 6.1.1.4'
K K 0.2009 0.2494 'International Tables Vol C Tables 4.2.6.8 and 6.1.1.4'
W W -0.8490 6.8722 'International Tables Vol C Tables 4.2.6.8 and 6.1.1.4'
Na Na 0.0362 0.0249 'International Tables Vol C Tables 4.2.6.8 and 6.1.1.4'

loop_
_geom_angle_atom_site_label_1
_geom_angle_atom_site_label_2
_geom_angle_atom_site_label_3
_geom_angle
_geom_angle_site_symmetry_1
_geom_angle_site_symmetry_3
_geom_angle_publ_flag
O1T W1 O14 100.5(4) . . ?
O1T W1 O12 101.9(4) . . ?
O14 W1 O12 90.4(4) . . ?
O1T W1 O13 102.4(4) . . ?
O14 W1 O13 157.1(4) . . ?
O12 W1 O13 85.5(4) . . ?
O1T W1 O19 99.4(4) . . ?
O14 W1 O19 89.4(4) . . ?
O12 W1 O19 158.3(4) . . ?
O13 W1 O19 86.2(4) . . ?
O1T W1 O1SI 170.9(4) . . ?
O14 W1 O1SI 73.8(4) . . ?
O12 W1 O1SI 85.4(3) . . ?
O13 W1 O1SI 83.4(3) . . ?
O19 W1 O1SI 73.8(3) . . ?
O2T W2 O25 100.5(4) . . ?
O2T W2 O26 101.0(4) . . ?
O25 W2 O26 90.5(4) . . ?
O2T W2 O23 100.1(4) . . ?
O25 W2 O23 159.0(4) . . ?
O26 W2 O23 89.5(4) . . ?
O2T W2 O12 101.6(4) . . ?
O25 W2 O12 87.4(4) . . ?
O26 W2 O12 157.3(4) . . ?
O23 W2 O12 84.6(3) . . ?
O2T W2 O2SI 171.3(4) . . ?
O25 W2 O2SI 72.9(3) . . ?
O26 W2 O2SI 73.8(3) . . ?
O23 W2 O2SI 87.0(3) . . ?
O12 W2 O2SI 84.0(3) . . ?
O2T W2 K2 75.1(4) . 1_545 ?
O25 W2 K2 49.8(3) . 1_545 ?
O26 W2 K2 55.2(3) . 1_545 ?
O23 W2 K2 141.4(3) . 1_545 ?
O12 W2 K2 134.0(3) . 1_545 ?
O2SI W2 K2 96.2(3) . 1_545 ?
O2T W2 K1 84.2(3) . . ?
O25 W2 K1 137.1(3) . . ?
O26 W2 K1 47.3(3) . . ?
O23 W2 K1 49.5(2) . . ?
O12 W2 K1 133.8(3) . . ?
O2SI W2 K1 96.8(2) . . ?
K2 W2 K1 92.03(17) 1_545 . ?
O3T W3 O37 100.4(4) . . ?
O3T W3 O13 102.7(4) . . ?
O37 W3 O13 156.6(4) . . ?
O3T W3 O38 99.5(4) . . ?
O37 W3 O38 91.2(3) . . ?
O13 W3 O38 88.7(4) . . ?
O3T W3 O23 100.4(4) . . ?
O37 W3 O23 87.9(3) . . ?
O13 W3 O23 84.3(4) . . ?
O38 W3 O23 159.9(4) . . ?
O3T W3 O3SI 171.1(3) . . ?
O37 W3 O3SI 74.2(3) . . ?
O13 W3 O3SI 83.3(3) . . ?
O38 W3 O3SI 73.9(3) . . ?
O23 W3 O3SI 86.6(3) . . ?
O3T W3 K1 86.2(3) . . ?
O37 W3 K1 47.8(2) . . ?
O13 W3 K1 130.2(3) . . ?
O38 W3 K1 138.7(2) . . ?
O23 W3 K1 46.0(2) . . ?
O3SI W3 K1 94.92(18) . . ?
O4T W4 O4Z1 103.1(5) . . ?
O4T W4 O45 99.9(4) . . ?
O4Z1 W4 O45 93.7(4) . . ?
O4T W4 O49 99.9(4) . . ?
O4Z1 W4 O49 91.3(4) . . ?
O45 W4 O49 157.9(4) . . ?
O4T W4 O14 96.8(5) . . ?
O4Z1 W4 O14 159.8(4) . . ?
O45 W4 O14 86.4(4) . . ?
O49 W4 O14 81.7(4) . . ?
O4T W4 O1SI 168.3(4) . . ?
O4Z1 W4 O1SI 87.3(4) . . ?
O45 W4 O1SI 84.7(3) . . ?
O49 W4 O1SI 74.1(3) . . ?
O14 W4 O1SI 72.6(3) . . ?
O4T W4 K3 63.9(4) . . ?
O4Z1 W4 K3 64.2(3) . . ?
O45 W4 K3 146.1(3) . . ?
O49 W4 K3 53.9(3) . . ?
O14 W4 K3 123.4(3) . . ?
O1SI W4 K3 117.4(2) . . ?
O5T W5 O5Z2 103.3(4) . . ?
O5T W5 O45 100.3(4) . . ?
O5Z2 W5 O45 95.1(4) . . ?
O5T W5 O56 98.5(4) . . ?
O5Z2 W5 O56 90.8(4) . . ?
O45 W5 O56 158.3(4) . . ?
O5T W5 O25 97.6(4) . . ?
O5Z2 W5 O25 158.4(4) . . ?
O45 W5 O25 86.2(4) . . ?
O56 W5 O25 80.8(4) . . ?
O5T W5 O2SI 168.2(4) . . ?
O5Z2 W5 O2SI 85.8(4) . . ?
O45 W5 O2SI 86.0(3) . . ?
O56 W5 O2SI 73.6(3) . . ?
O25 W5 O2SI 72.7(3) . . ?
O5T W5 K2 73.9(3) . 1_545 ?
O5Z2 W5 K2 135.0(3) . 1_545 ?
O45 W5 K2 129.8(3) . 1_545 ?
O56 W5 K2 47.2(3) . 1_545 ?
O25 W5 K2 47.1(3) . 1_545 ?
O2SI W5 K2 94.4(2) . 1_545 ?
O6T W6 O6ZN 104.0(4) . . ?
O6T W6 O56 99.3(4) . . ?
O6ZN W6 O56 94.2(4) . . ?
O6T W6 O67 100.8(4) . . ?
O6ZN W6 O67 91.2(4) . . ?
O56 W6 O67 157.2(4) . . ?
O6T W6 O26 96.4(4) . . ?
O6ZN W6 O26 159.6(3) . . ?
O56 W6 O26 83.2(4) . . ?
O67 W6 O26 84.0(4) . . ?
O6T W6 O2SI 168.4(4) . . ?
O6ZN W6 O2SI 86.3(3) . . ?
O56 W6 O2SI 74.1(3) . . ?
O67 W6 O2SI 84.2(3) . . ?
O26 W6 O2SI 73.5(3) . . ?
O6T W6 K1 81.7(3) . . ?
O6ZN W6 K1 137.4(3) . . ?
O56 W6 K1 127.0(3) . . ?
O67 W6 K1 46.8(3) . . ?
O26 W6 K1 44.5(2) . . ?
O2SI W6 K1 94.5(2) . . ?
O6T W6 K2 77.6(3) . 1_545 ?
O6ZN W6 K2 136.2(3) . 1_545 ?
O56 W6 K2 43.7(3) . 1_545 ?
O67 W6 K2 132.0(3) . 1_545 ?
O26 W6 K2 49.4(3) . 1_545 ?
O2SI W6 K2 91.2(3) . 1_545 ?
K1 W6 K2 86.36(14) . 1_545 ?
O7T W7 O7ZN 102.9(4) . . ?
O7T W7 O67 100.1(4) . . ?
O7ZN W7 O67 92.1(4) . . ?
O7T W7 O78 99.8(4) . . ?
O7ZN W7 O78 91.9(4) . . ?
O67 W7 O78 158.3(3) . . ?
O7T W7 O37 97.4(4) . . ?
O7ZN W7 O37 159.7(3) . . ?
O67 W7 O37 85.0(3) . . ?
O78 W7 O37 83.8(4) . . ?
O7T W7 O3SI 169.3(4) . . ?
O7ZN W7 O3SI 86.0(3) . . ?
O67 W7 O3SI 85.2(3) . . ?
O78 W7 O3SI 73.8(3) . . ?
O37 W7 O3SI 73.7(3) . . ?
O7T W7 K1 83.3(3) . . ?
O7ZN W7 K1 136.3(3) . . ?
O67 W7 K1 44.6(3) . . ?
O78 W7 K1 130.3(3) . . ?
O37 W7 K1 46.9(2) . . ?
O3SI W7 K1 94.36(19) . . ?
O8T W8 O8Z2 101.5(4) . . ?
O8T W8 O89 100.9(4) . . ?
O8Z2 W8 O89 94.1(4) . . ?
O8T W8 O78 97.6(4) . . ?
O8Z2 W8 O78 91.5(4) . . ?
O89 W8 O78 159.2(3) . . ?
O8T W8 O38 96.7(4) . . ?
O8Z2 W8 O38 161.4(4) . . ?
O89 W8 O38 85.9(4) . . ?
O78 W8 O38 82.5(3) . . ?
O8T W8 O3SI 168.0(4) . . ?
O8Z2 W8 O3SI 87.6(3) . . ?
O89 W8 O3SI 86.1(3) . . ?
O78 W8 O3SI 74.1(3) . . ?
O38 W8 O3SI 73.8(3) . . ?
O9T W9 O9Z1 102.5(4) . . ?
O9T W9 O49 100.9(4) . . ?
O9Z1 W9 O49 90.9(4) . . ?
O9T W9 O89 99.9(4) . . ?
O9Z1 W9 O89 90.2(4) . . ?
O49 W9 O89 158.4(4) . . ?
O9T W9 O19 97.9(4) . . ?
O9Z1 W9 O19 159.6(4) . . ?
O49 W9 O19 85.8(4) . . ?
O89 W9 O19 85.8(4) . . ?
O9T W9 O1SI 170.4(4) . . ?
O9Z1 W9 O1SI 86.3(3) . . ?
O49 W9 O1SI 74.6(3) . . ?
O89 W9 O1SI 83.9(3) . . ?
O19 W9 O1SI 73.4(3) . . ?
O9T W9 K3 60.0(4) . 2_566 ?
O9Z1 W9 K3 43.4(3) . 2_566 ?
O49 W9 K3 90.3(3) . 2_566 ?
O89 W9 K3 105.0(3) . 2_566 ?
O19 W9 K3 156.4(3) . 2_566 ?
O1SI W9 K3 127.8(3) . 2_566 ?
O4Z1 Zn1 O9Z1 96.0(4) . . ?
O4Z1 Zn1 O7ZN 91.4(3) . 2_666 ?
O9Z1 Zn1 O7ZN 172.1(3) . 2_666 ?
O4Z1 Zn1 O1ZW 87.2(4) . . ?
O9Z1 Zn1 O1ZW 87.2(4) . . ?
O7ZN Zn1 O1ZW 95.8(3) 2_666 . ?
O4Z1 Zn1 O6ZN 174.2(3) . 2_666 ?
O9Z1 Zn1 O6ZN 89.2(3) . 2_666 ?
O7ZN Zn1 O6ZN 83.3(3) 2_666 2_666 ?
O1ZW Zn1 O6ZN 95.5(3) . 2_666 ?
O4Z1 Zn1 O4SI 92.7(3) . . ?
O9Z1 Zn1 O4SI 92.2(3) . . ?
O7ZN Zn1 O4SI 84.8(3) 2_666 . ?
O1ZW Zn1 O4SI 179.4(4) . . ?
O6ZN Zn1 O4SI 84.6(3) 2_666 . ?
O4Z1 Zn1 Zn2 88.7(2) . . ?
O9Z1 Zn1 Zn2 134.9(2) . . ?
O7ZN Zn1 Zn2 42.4(2) 2_666 . ?
O1ZW Zn1 Zn2 137.9(3) . . ?
O6ZN Zn1 Zn2 85.8(2) 2_666 . ?
O4SI Zn1 Zn2 42.6(2) . . ?
O4Z1 Zn1 Zn2 135.1(2) . 2_666 ?
O9Z1 Zn1 Zn2 88.2(2) . 2_666 ?
O7ZN Zn1 Zn2 84.7(2) 2_666 2_666 ?
O1ZW Zn1 Zn2 137.7(3) . 2_666 ?
O6ZN Zn1 Zn2 42.3(2) 2_666 2_666 ?
O4SI Zn1 Zn2 42.4(2) . 2_666 ?
Zn2 Zn1 Zn2 59.18(5) . 2_666 ?
O4Z1 Zn1 K3 109.6(3) . 2_566 ?
O9Z1 Zn1 K3 44.3(3) . 2_566 ?
O7ZN Zn1 K3 134.8(3) 2_666 2_566 ?
O1ZW Zn1 K3 48.2(3) . 2_566 ?
O6ZN Zn1 K3 75.9(3) 2_666 2_566 ?
O4SI Zn1 K3 131.3(3) . 2_566 ?
Zn2 Zn1 K3 161.61(14) . 2_566 ?
Zn2 Zn1 K3 104.33(14) 2_666 2_566 ?
O4Z1 Zn1 K3 54.2(3) . . ?
O9Z1 Zn1 K3 73.7(3) . . ?
O7ZN Zn1 K3 113.0(3) 2_666 . ?
O1ZW Zn1 K3 38.8(3) . . ?
O6ZN Zn1 K3 130.2(3) 2_666 . ?
O4SI Zn1 K3 140.8(3) . . ?
Zn2 Zn1 K3 138.52(14) . . ?
Zn2 Zn1 K3 161.18(15) 2_666 . ?
K3 Zn1 K3 59.0(2) 2_566 . ?
O8Z2 Zn2 O5Z2 92.5(4) 2_666 . ?
O8Z2 Zn2 O7ZN 94.4(3) 2_666 2_666 ?
O5Z2 Zn2 O7ZN 91.7(3) . 2_666 ?
O8Z2 Zn2 O4SI 176.8(3) 2_666 . ?
O5Z2 Zn2 O4SI 90.7(3) . . ?
O7ZN Zn2 O4SI 85.1(3) 2_666 . ?
O8Z2 Zn2 O6ZN 90.0(3) 2_666 . ?
O5Z2 Zn2 O6ZN 94.3(3) . . ?
O7ZN Zn2 O6ZN 172.4(3) 2_666 . ?
O4SI Zn2 O6ZN 90.2(3) . . ?
O8Z2 Zn2 O4SI 90.3(3) 2_666 2_666 ?
O5Z2 Zn2 O4SI 177.0(4) . 2_666 ?
O7ZN Zn2 O4SI 89.2(3) 2_666 2_666 ?
O4SI Zn2 O4SI 86.6(3) . 2_666 ?
O6ZN Zn2 O4SI 84.6(3) . 2_666 ?
O8Z2 Zn2 Zn2 133.3(3) 2_666 2_666 ?
O5Z2 Zn2 Zn2 134.2(3) . 2_666 ?
O7ZN Zn2 Zn2 86.1(2) 2_666 2_666 ?
O4SI Zn2 Zn2 43.5(2) . 2_666 ?
O6ZN Zn2 Zn2 86.4(2) . 2_666 ?
O4SI Zn2 Zn2 43.1(2) 2_666 2_666 ?
O8Z2 Zn2 Zn1 136.8(2) 2_666 . ?
O5Z2 Zn2 Zn1 87.6(2) . . ?
O7ZN Zn2 Zn1 42.4(2) 2_666 . ?
O4SI Zn2 Zn1 43.0(2) . . ?
O6ZN Zn2 Zn1 133.2(2) . . ?
O4SI Zn2 Zn1 91.2(2) 2_666 . ?
Zn2 Zn2 Zn1 60.94(5) 2_666 . ?
O8Z2 Zn2 Zn1 87.3(2) 2_666 2_666 ?
O5Z2 Zn2 Zn1 136.6(3) . 2_666 ?
O7ZN Zn2 Zn1 131.6(2) 2_666 2_666 ?
O4SI Zn2 Zn1 90.6(2) . 2_666 ?
O6ZN Zn2 Zn1 42.3(2) . 2_666 ?
O4SI Zn2 Zn1 42.4(2) 2_666 2_666 ?
Zn2 Zn2 Zn1 59.88(5) 2_666 2_666 ?
Zn1 Zn2 Zn1 120.82(5) . 2_666 ?
O5W K1 O3T 75.7(3) 2_665 2_665 ?
O5W K1 O26 143.6(3) 2_665 . ?
O3T K1 O26 140.0(3) 2_665 . ?
O5W K1 O6W 74.3(3) 2_665 . ?
O3T K1 O6W 141.6(3) 2_665 . ?
O26 K1 O6W 70.4(3) . . ?
O5W K1 O8W 87.9(3) 2_665 . ?
O3T K1 O8W 71.4(3) 2_665 . ?
O26 K1 O8W 97.3(3) . . ?
O6W K1 O8W 84.0(3) . . ?
O5W K1 O23 160.4(3) 2_665 . ?
O3T K1 O23 86.7(3) 2_665 . ?
O26 K1 O23 55.4(2) . . ?
O6W K1 O23 125.3(3) . . ?
O8W K1 O23 94.7(3) . . ?
O5W K1 O67 117.4(3) 2_665 . ?
O3T K1 O67 125.4(3) 2_665 . ?
O26 K1 O67 54.5(2) . . ?
O6W K1 O67 89.9(3) . . ?
O8W K1 O67 151.3(3) . . ?
O23 K1 O67 66.2(2) . . ?
O5W K1 O37 111.0(3) 2_665 . ?
O3T K1 O37 72.2(3) 2_665 . ?
O26 K1 O37 91.7(2) . . ?
O6W K1 O37 141.9(3) . . ?
O8W K1 O37 132.7(3) . . ?
O23 K1 O37 54.0(2) . . ?
O67 K1 O37 53.4(2) . . ?
O5W K1 W2 168.8(2) 2_665 . ?
O3T K1 W2 111.0(2) 2_665 . ?
O26 K1 W2 29.06(17) . . ?
O6W K1 W2 95.7(2) . . ?
O8W K1 W2 86.0(2) . . ?
O23 K1 W2 30.14(16) . . ?
O67 K1 W2 66.72(16) . . ?
O37 K1 W2 79.93(17) . . ?
O5W K1 W3 132.6(2) 2_665 . ?
O3T K1 W3 68.92(18) 2_665 . ?
O26 K1 W3 79.70(17) . . ?
O6W K1 W3 148.9(3) . . ?
O8W K1 W3 108.8(2) . . ?
O23 K1 W3 28.85(16) . . ?
O67 K1 W3 65.08(16) . . ?
O37 K1 W3 28.23(16) . . ?
W2 K1 W3 58.45(4) . . ?
O5W K1 W6 125.5(2) 2_665 . ?
O3T K1 W6 149.5(2) 2_665 . ?
O26 K1 W6 29.62(18) . . ?
O6W K1 W6 68.8(3) . . ?
O8W K1 W6 125.2(2) . . ?
O23 K1 W6 67.98(18) . . ?
O67 K1 W6 29.01(16) . . ?
O37 K1 W6 79.14(18) . . ?
W2 K1 W6 52.66(4) . . ?
W3 K1 W6 80.99(5) . . ?
O5W K1 W7 107.4(2) 2_665 . ?
O3T K1 W7 99.3(2) 2_665 . ?
O26 K1 W7 78.25(18) . . ?
O6W K1 W7 112.1(3) . . ?
O8W K1 W7 160.0(2) . . ?
O23 K1 W7 66.48(18) . . ?
O67 K1 W7 27.04(16) . . ?
O37 K1 W7 29.77(17) . . ?
W2 K1 W7 80.80(6) . . ?
W3 K1 W7 51.34(4) . . ?
W6 K1 W7 55.88(4) . . ?
O8T K2 O1W 125.5(4) . 2_665 ?
O8T K2 O25 116.9(4) . 1_565 ?
O1W K2 O25 114.4(4) 2_665 1_565 ?
O8T K2 O56 103.3(4) . 1_565 ?
O1W K2 O56 121.9(5) 2_665 1_565 ?
O25 K2 O56 52.9(3) 1_565 1_565 ?
O8T K2 O2W 96.7(5) . 2_565 ?
O1W K2 O2W 76.4(4) 2_665 2_565 ?
O25 K2 O2W 78.5(4) 1_565 2_565 ?
O56 K2 O2W 131.4(5) 1_565 2_565 ?
O8T K2 O26 154.2(5) . 1_565 ?
O1W K2 O26 76.2(3) 2_665 1_565 ?
O25 K2 O26 52.4(3) 1_565 1_565 ?
O56 K2 O26 51.0(3) 1_565 1_565 ?
O2W K2 O26 102.8(4) 2_565 1_565 ?
O8T K2 O15W 76.1(5) . 2_666 ?
O1W K2 O15W 90.9(5) 2_665 2_666 ?
O25 K2 O15W 123.3(5) 1_565 2_666 ?
O56 K2 O15W 70.5(5) 1_565 2_666 ?
O2W K2 O15W 158.1(5) 2_565 2_666 ?
O26 K2 O15W 91.1(5) 1_565 2_666 ?
O8T K2 W2 146.2(4) . 1_565 ?
O1W K2 W2 86.2(3) 2_665 1_565 ?
O25 K2 W2 29.25(19) 1_565 1_565 ?
O56 K2 W2 60.9(2) 1_565 1_565 ?
O2W K2 W2 78.0(3) 2_565 1_565 ?
O26 K2 W2 29.89(18) 1_565 1_565 ?
O15W K2 W2 119.4(5) 2_666 1_565 ?
O8T K2 W5 97.6(3) . 1_565 ?
O1W K2 W5 136.8(4) 2_665 1_565 ?
O25 K2 W5 30.7(2) 1_565 1_565 ?
O56 K2 W5 29.81(19) 1_565 1_565 ?
O2W K2 W5 104.4(4) 2_565 1_565 ?
O26 K2 W5 61.4(2) 1_565 1_565 ?
O15W K2 W5 97.1(5) 2_666 1_565 ?
W2 K2 W5 53.05(12) 1_565 1_565 ?
O8T K2 Na1 89.3(3) . 2_665 ?
O1W K2 Na1 36.3(3) 2_665 2_665 ?
O25 K2 Na1 148.6(4) 1_565 2_665 ?
O56 K2 Na1 141.3(4) 1_565 2_665 ?
O2W K2 Na1 81.7(3) 2_565 2_665 ?
O26 K2 Na1 109.9(3) 1_565 2_665 ?
O15W K2 Na1 77.6(4) 2_666 2_665 ?
W2 K2 Na1 122.2(2) 1_565 2_665 ?
W5 K2 Na1 170.0(3) 1_565 2_665 ?
O8T K2 W6 125.8(4) . 1_565 ?
O1W K2 W6 95.2(3) 2_665 1_565 ?
O25 K2 W6 59.9(2) 1_565 1_565 ?
O56 K2 W6 26.7(2) 1_565 1_565 ?
O2W K2 W6 129.7(4) 2_565 1_565 ?
O26 K2 W6 29.4(2) 1_565 1_565 ?
O15W K2 W6 68.3(4) 2_666 1_565 ?
W2 K2 W6 51.82(12) 1_565 1_565 ?
W5 K2 W6 50.40(12) 1_565 1_565 ?
Na1 K2 W6 119.7(3) 2_665 1_565 ?
O8T K2 Na3 73.3(3) . 2_565 ?
O1W K2 Na3 109.8(4) 2_665 2_565 ?
O25 K2 Na3 69.5(3) 1_565 2_565 ?
O56 K2 Na3 113.3(3) 1_565 2_565 ?
O2W K2 Na3 33.8(3) 2_565 2_565 ?
O26 K2 Na3 115.5(4) 1_565 2_565 ?
O15W K2 Na3 149.2(4) 2_666 2_565 ?
W2 K2 Na3 85.6(3) 1_565 2_565 ?
W5 K2 Na3 83.5(2) 1_565 2_565 ?
Na1 K2 Na3 105.4(3) 2_665 2_565 ?
W6 K2 Na3 129.2(3) 1_565 2_565 ?
O1ZW K3 O9Z1 93.8(4) . 2_566 ?
O1ZW K3 O14W 85.6(6) . 2_556 ?
O9Z1 K3 O14W 107.5(6) 2_566 2_556 ?
O1ZW K3 O6T 151.0(5) . 1_455 ?
O9Z1 K3 O6T 92.1(4) 2_566 1_455 ?
O14W K3 O6T 119.4(6) 2_556 1_455 ?
O1ZW K3 O1ZW 93.0(4) . 2_566 ?
O9Z1 K3 O1ZW 59.9(3) 2_566 2_566 ?
O14W K3 O1ZW 167.3(6) 2_556 2_566 ?
O6T K3 O1ZW 65.8(3) 1_455 2_566 ?
O1ZW K3 O49 84.3(4) . . ?
O9Z1 K3 O49 136.2(4) 2_566 . ?
O14W K3 O49 115.9(6) 2_556 . ?
O6T K3 O49 71.9(3) 1_455 . ?
O1ZW K3 O49 76.4(3) 2_566 . ?
O1ZW K3 O4T 104.1(4) . . ?
O9Z1 K3 O4T 161.2(4) 2_566 . ?
O14W K3 O4T 69.0(6) 2_556 . ?
O6T K3 O4T 75.0(3) 1_455 . ?
O1ZW K3 O4T 123.4(4) 2_566 . ?
O49 K3 O4T 53.0(3) . . ?
O1ZW K3 O4Z1 55.3(3) . . ?
O9Z1 K3 O4Z1 149.2(4) 2_566 . ?
O14W K3 O4Z1 73.1(5) 2_556 . ?
O6T K3 O4Z1 114.9(4) 1_455 . ?
O1ZW K3 O4Z1 116.2(4) 2_566 . ?
O49 K3 O4Z1 49.9(3) . . ?
O4T K3 O4Z1 49.0(3) . . ?
O1ZW K3 O9T 57.8(3) . 2_566 ?
O9Z1 K3 O9T 52.7(3) 2_566 2_566 ?
O14W K3 O9T 68.1(6) 2_556 2_566 ?
O6T K3 O9T 142.1(4) 1_455 2_566 ?
O1ZW K3 O9T 100.5(3) 2_566 2_566 ?
O49 K3 O9T 142.0(4) . 2_566 ?
O4T K3 O9T 134.3(4) . 2_566 ?
O4Z1 K3 O9T 102.9(3) . 2_566 ?
O1ZW K3 W4 82.2(3) . . ?
O9Z1 K3 W4 167.6(4) 2_566 . ?
O14W K3 W4 83.9(5) 2_556 . ?
O6T K3 W4 86.0(3) 1_455 . ?
O1ZW K3 W4 108.4(3) 2_566 . ?
O49 K3 W4 31.99(19) . . ?
O4T K3 W4 27.92(19) . . ?
O4Z1 K3 W4 29.00(17) . . ?
O9T K3 W4 131.5(3) 2_566 . ?
O1ZW K3 W9 72.4(3) . 2_566 ?
O9Z1 K3 W9 26.7(2) 2_566 2_566 ?
O14W K3 W9 89.7(6) 2_556 2_566 ?
O6T K3 W9 118.5(3) 1_455 2_566 ?
O1ZW K3 W9 77.9(3) 2_566 2_566 ?
O49 K3 W9 144.1(3) . 2_566 ?
O4T K3 W9 158.7(4) . 2_566 ?
O4Z1 K3 W9 125.5(3) . 2_566 ?
O9T K3 W9 26.37(17) 2_566 2_566 ?
W4 K3 W9 154.2(3) . 2_566 ?
O1ZW K3 Zn1 104.3(3) . 2_566 ?
O9Z1 K3 Zn1 30.7(2) 2_566 2_566 ?
O14W K3 Zn1 136.1(6) 2_556 2_566 ?
O6T K3 Zn1 68.8(2) 1_455 2_566 ?
O1ZW K3 Zn1 32.4(2) 2_566 2_566 ?
O49 K3 Zn1 107.6(3) . 2_566 ?
O4T K3 Zn1 143.2(3) . 2_566 ?
O4Z1 K3 Zn1 146.8(3) . 2_566 ?
O9T K3 Zn1 81.3(2) 2_566 2_566 ?
W4 K3 Zn1 139.2(3) . 2_566 ?
W9 K3 Zn1 55.05(12) 2_566 2_566 ?
O11W Na1 O2T 155.5(4) . . ?
O11W Na1 O9W 93.4(4) . . ?
O2T Na1 O9W 75.7(4) . . ?
O11W Na1 O1W 98.6(4) . . ?
O2T Na1 O1W 101.4(4) . . ?
O9W Na1 O1W 81.9(4) . . ?
O11W Na1 O12W 82.0(4) . . ?
O2T Na1 O12W 81.2(4) . . ?
O9W Na1 O12W 109.7(4) . . ?
O1W Na1 O12W 168.4(4) . . ?
O11W Na1 O8W 101.3(4) . . ?
O2T Na1 O8W 95.2(4) . . ?
O9W Na1 O8W 160.2(4) . . ?
O1W Na1 O8W 82.8(4) . . ?
O12W Na1 O8W 85.7(4) . . ?
O11W Na1 K2 65.4(3) . 2_665 ?
O2T Na1 K2 138.9(3) . 2_665 ?
O9W Na1 K2 110.1(3) . 2_665 ?
O1W Na1 K2 43.2(3) . 2_665 ?
O12W Na1 K2 129.1(3) . 2_665 ?
O8W Na1 K2 65.3(3) . 2_665 ?
O11W Na1 K1 126.2(3) . . ?
O2T Na1 K1 62.4(3) . . ?
O9W Na1 K1 138.0(3) . . ?
O1W Na1 K1 102.5(3) . . ?
O12W Na1 K1 68.5(3) . . ?
O8W Na1 K1 35.7(3) . . ?
K2 Na1 K1 99.9(2) 2_665 . ?
O7T Na2 O10W 173.6(4) 1_445 2 ?
O7T Na2 O7W 91.0(4) 1_445 2 ?
O10W Na2 O7W 85.0(4) 2 2 ?
O7T Na2 O9T 90.4(4) 1_445 1_545 ?
O10W Na2 O9T 84.9(4) 2 1_545 ?
O7W Na2 O9T 94.3(4) 2 1_545 ?
O7T Na2 O14W 93.9(6) 1_445 . ?
O10W Na2 O14W 90.6(6) 2 . ?
O7W Na2 O14W 172.4(7) 2 . ?
O9T Na2 O14W 91.5(6) 1_545 . ?
O7T Na2 O3W 90.9(4) 1_445 . ?
O10W Na2 O3W 94.0(4) 2 . ?
O7W Na2 O3W 88.3(4) 2 . ?
O9T Na2 O3W 177.1(5) 1_545 . ?
O14W Na2 O3W 85.8(6) . . ?
O7T Na2 Na3 133.7(3) 1_445 2 ?
O10W Na2 Na3 42.9(3) 2 2 ?
O7W Na2 Na3 42.8(3) 2 2 ?
O9T Na2 Na3 95.3(3) 1_545 2 ?
O14W Na2 Na3 131.7(6) . 2 ?
O3W Na2 Na3 85.6(3) . 2 ?
O7T Na2 K3 86.2(3) 1_445 2_556 ?
O10W Na2 K3 94.3(3) 2 2_556 ?
O7W Na2 K3 146.1(3) 2 2_556 ?
O9T Na2 K3 52.0(3) 1_545 2_556 ?
O14W Na2 K3 40.4(6) . 2_556 ?
O3W Na2 K3 125.5(4) . 2_556 ?
Na3 Na2 K3 132.0(2) 2 2_556 ?
O13W Na3 O1T 100.5(4) 2 . ?
O13W Na3 O4W 169.1(5) 2 . ?
O1T Na3 O4W 90.3(4) . . ?
O13W Na3 O7W 87.0(4) 2 . ?
O1T Na3 O7W 88.5(4) . . ?
O4W Na3 O7W 94.8(4) . . ?
O13W Na3 O10W 79.7(4) 2 . ?
O1T Na3 O10W 172.3(4) . . ?
O4W Na3 O10W 89.8(4) . . ?
O7W Na3 O10W 83.9(4) . . ?
O13W Na3 O2W 88.4(4) 2 . ?
O1T Na3 O2W 82.7(4) . . ?
O4W Na3 O2W 91.6(4) . . ?
O7W Na3 O2W 169.1(5) . . ?
O10W Na3 O2W 105.0(4) . . ?
O13W Na3 Na2 75.3(3) 2 2 ?
O1T Na3 Na2 130.4(3) . 2 ?
O4W Na3 Na2 98.9(3) . 2 ?
O7W Na3 Na2 42.5(3) . 2 ?
O10W Na3 Na2 42.0(3) . 2 ?
O2W Na3 Na2 144.7(4) . 2 ?
O13W Na3 K2 78.7(3) 2 2_565 ?
O1T Na3 K2 125.1(3) . 2_565 ?
O4W Na3 K2 94.0(3) . 2_565 ?
O7W Na3 K2 145.2(4) . 2_565 ?
O10W Na3 K2 62.5(3) . 2_565 ?
O2W Na3 K2 42.6(3) . 2_565 ?
Na2 Na3 K2 102.8(2) 2 2_565 ?
O4SI Si1 O2SI 110.8(4) . . ?
O4SI Si1 O1SI 111.3(4) . . ?
O2SI Si1 O1SI 107.8(4) . . ?
O4SI Si1 O3SI 110.9(4) . . ?
O2SI Si1 O3SI 108.0(4) . . ?
O1SI Si1 O3SI 107.9(4) . . ?
Si1 O1SI W4 123.1(5) . . ?
Si1 O1SI W9 124.3(4) . . ?
W4 O1SI W9 90.6(3) . . ?
Si1 O1SI W1 125.5(5) . . ?
W4 O1SI W1 91.9(3) . . ?
W9 O1SI W1 91.5(3) . . ?
Si1 O2SI W5 123.0(5) . . ?
Si1 O2SI W6 123.9(5) . . ?
W5 O2SI W6 92.0(3) . . ?
Si1 O2SI W2 125.7(5) . . ?
W5 O2SI W2 92.1(3) . . ?
W6 O2SI W2 90.4(3) . . ?
Si1 O3SI W8 122.3(4) . . ?
Si1 O3SI W7 123.2(4) . . ?
W8 O3SI W7 92.3(3) . . ?
Si1 O3SI W3 125.7(4) . . ?
W8 O3SI W3 92.5(3) . . ?
W7 O3SI W3 91.5(3) . . ?
Si1 O4SI Zn2 122.3(4) . . ?
Si1 O4SI Zn1 121.2(4) . . ?
Zn2 O4SI Zn1 94.4(3) . . ?
Si1 O4SI Zn2 122.9(4) . 2_666 ?
Zn2 O4SI Zn2 93.4(3) . 2_666 ?
Zn1 O4SI Zn2 95.2(3) . 2_666 ?
W1 O12 W2 151.9(5) . . ?
W3 O13 W1 153.8(5) . . ?
W1 O14 W4 121.6(5) . . ?
W1 O19 W9 121.0(5) . . ?
Zn1 O1ZW K3 112.5(4) . . ?
Zn1 O1ZW K3 99.4(4) . 2_566 ?
K3 O1ZW K3 87.0(4) . 2_566 ?
W1 O1T Na3 167.6(5) . . ?
W2 O23 W3 150.6(5) . . ?
W2 O23 K1 100.3(3) . . ?
W3 O23 K1 105.1(3) . . ?
W2 O25 W5 122.3(4) . . ?
W2 O25 K2 100.9(4) . 1_545 ?
W5 O25 K2 102.2(4) . 1_545 ?
W2 O26 W6 122.2(4) . . ?
W2 O26 K1 103.7(4) . . ?
W6 O26 K1 105.8(3) . . ?
W2 O26 K2 94.9(4) . 1_545 ?
W6 O26 K2 101.3(4) . 1_545 ?
K1 O26 K2 131.1(3) . 1_545 ?
W2 O2T Na1 150.8(5) . . ?
W3 O37 W7 120.5(4) . . ?
W3 O37 K1 104.0(3) . . ?
W7 O37 K1 103.3(3) . . ?
W3 O38 W8 119.7(4) . . ?
W3 O3T K1 150.4(4) . 2_665 ?
W5 O45 W4 146.0(5) . . ?
W9 O49 W4 120.0(5) . . ?
W9 O49 K3 125.5(5) . . ?
W4 O49 K3 94.1(4) . . ?
W4 O4Z1 Zn1 134.6(5) . . ?
W4 O4Z1 K3 86.8(3) . . ?
Zn1 O4Z1 K3 96.0(3) . . ?
W4 O4T K3 88.2(4) . . ?
W6 O56 W5 119.3(4) . . ?
W6 O56 K2 109.5(4) . 1_545 ?
W5 O56 K2 103.0(4) . 1_545 ?
W5 O5Z2 Zn2 138.1(5) . . ?
W7 O67 W6 146.4(5) . . ?
W7 O67 K1 108.4(4) . . ?
W6 O67 K1 104.2(3) . . ?
W6 O6ZN Zn2 132.9(5) . . ?
W6 O6ZN Zn1 128.8(5) . 2_666 ?
Zn2 O6ZN Zn1 95.4(4) . 2_666 ?
W6 O6T K3 127.9(5) . 1_655 ?
W7 O78 W8 118.8(4) . . ?
W7 O7ZN Zn1 127.6(4) . 2_666 ?
W7 O7ZN Zn2 134.8(4) . 2_666 ?
Zn1 O7ZN Zn2 95.2(4) 2_666 2_666 ?
W7 O7T Na2 173.1(6) . 1_665 ?
W8 O89 W9 148.6(5) . . ?
W8 O8Z2 Zn2 136.5(5) . 2_666 ?
W8 O8T K2 151.1(6) . . ?
W9 O9Z1 Zn1 133.1(5) . . ?
W9 O9Z1 K3 109.9(4) . 2_566 ?
Zn1 O9Z1 K3 105.0(4) . 2_566 ?
W9 O9T Na2 150.7(5) . 1_565 ?
W9 O9T K3 93.7(4) . 2_566 ?
Na2 O9T K3 92.9(4) 1_565 2_566 ?
Na1 O1W K2 100.5(4) . 2_665 ?
Na3 O2W K2 103.6(5) . 2_565 ?
Na2 O7W Na3 94.7(4) 2 . ?
Na1 O8W K1 114.2(4) . . ?
Na2 O10W Na3 95.0(4) 2 . ?
Na2 O14W K3 106.0(8) . 2_556 ?

loop_
_geom_bond_atom_site_label_1
_geom_bond_atom_site_label_2
_geom_bond_distance
_geom_bond_site_symmetry_2
_geom_bond_publ_flag
W1 O1T 1.713(10) . ?
W1 O14 1.882(9) . ?
W1 O12 1.908(8) . ?
W1 O13 1.909(9) . ?
W1 O19 1.924(9) . ?
W1 O1SI 2.392(9) . ?
W2 O2T 1.714(10) . ?
W2 O25 1.866(9) . ?
W2 O26 1.875(8) . ?
W2 O23 1.915(8) . ?
W2 O12 1.919(8) . ?
W2 O2SI 2.426(9) . ?
W2 K2 3.749(9) 1_545 ?
W2 K1 3.751(3) . ?
W3 O3T 1.713(9) . ?
W3 O37 1.896(8) . ?
W3 O13 1.896(9) . ?
W3 O38 1.903(8) . ?
W3 O23 1.944(8) . ?
W3 O3SI 2.406(8) . ?
W3 K1 3.890(3) . ?
W4 O4T 1.727(10) . ?
W4 O4Z1 1.791(9) . ?
W4 O45 1.924(9) . ?
W4 O49 1.958(9) . ?
W4 O14 2.020(10) . ?
W4 O1SI 2.347(8) . ?
W4 K3 3.687(8) . ?
W5 O5T 1.730(9) . ?
W5 O5Z2 1.763(9) . ?
W5 O45 1.904(9) . ?
W5 O56 1.986(8) . ?
W5 O25 2.033(9) . ?
W5 O2SI 2.318(8) . ?
W5 K2 3.893(9) 1_545 ?
W6 O6T 1.723(9) . ?
W6 O6ZN 1.799(9) . ?
W6 O56 1.907(9) . ?
W6 O67 1.946(8) . ?
W6 O26 1.999(9) . ?
W6 O2SI 2.354(8) . ?
W6 K1 3.890(3) . ?
W6 K2 3.995(11) 1_545 ?
W7 O7T 1.719(9) . ?
W7 O7ZN 1.813(9) . ?
W7 O67 1.896(8) . ?
W7 O78 1.937(8) . ?
W7 O37 2.019(9) . ?
W7 O3SI 2.339(7) . ?
W7 K1 3.956(3) . ?
W8 O8T 1.728(9) . ?
W8 O8Z2 1.776(9) . ?
W8 O89 1.912(8) . ?
W8 O78 1.958(8) . ?
W8 O38 2.038(9) . ?
W8 O3SI 2.310(7) . ?
W9 O9T 1.720(9) . ?
W9 O9Z1 1.847(9) . ?
W9 O49 1.907(9) . ?
W9 O89 1.949(8) . ?
W9 O19 1.987(10) . ?
W9 O1SI 2.362(8) . ?
W9 K3 3.864(9) 2_566 ?
Zn1 O4Z1 2.041(9) . ?
Zn1 O9Z1 2.065(9) . ?
Zn1 O7ZN 2.106(8) 2_666 ?
Zn1 O1ZW 2.121(9) . ?
Zn1 O6ZN 2.126(9) 2_666 ?
Zn1 O4SI 2.128(8) . ?
Zn1 Zn2 3.1107(19) . ?
Zn1 Zn2 3.1437(19) 2_666 ?
Zn1 K3 3.906(9) 2_566 ?
Zn1 K3 4.079(9) . ?
Zn2 O8Z2 2.046(9) 2_666 ?
Zn2 O5Z2 2.051(9) . ?
Zn2 O7ZN 2.108(8) 2_666 ?
Zn2 O4SI 2.113(8) . ?
Zn2 O6ZN 2.126(9) . ?
Zn2 O4SI 2.130(8) 2_666 ?
Zn2 Zn2 3.089(3) 2_666 ?
Zn2 Zn1 3.1437(19) 2_666 ?
K1 O5W 2.735(10) 2_665 ?
K1 O3T 2.748(10) 2_665 ?
K1 O26 2.836(9) . ?
K1 O6W 2.840(12) . ?
K1 O8W 2.848(12) . ?
K1 O23 2.900(8) . ?
K1 O67 2.925(9) . ?
K1 O37 2.968(8) . ?
K2 O8T 2.737(13) . ?
K2 O1W 2.756(15) 2_665 ?
K2 O25 2.917(13) 1_565 ?
K2 O56 2.930(14) 1_565 ?
K2 O2W 2.948(18) 2_565 ?
K2 O26 3.091(12) 1_565 ?
K2 O15W 3.17(2) 2_666 ?
K2 W2 3.749(9) 1_565 ?
K2 W5 3.893(9) 1_565 ?
K2 Na1 3.957(11) 2_665 ?
K2 W6 3.995(11) 1_565 ?
K2 Na3 4.236(14) 2_565 ?
K3 O1ZW 2.766(13) . ?
K3 O9Z1 2.824(12) 2_566 ?
K3 O14W 2.86(3) 2_556 ?
K3 O6T 2.889(13) 1_455 ?
K3 O1ZW 2.951(13) 2_566 ?
K3 O49 2.988(13) . ?
K3 O4T 3.313(13) . ?
K3 O4Z1 3.325(12) . ?
K3 O9T 3.352(14) 2_566 ?
K3 W9 3.864(9) 2_566 ?
K3 Zn1 3.906(9) 2_566 ?
Na1 O11W 2.367(14) . ?
Na1 O2T 2.372(11) . ?
Na1 O9W 2.374(12) . ?
Na1 O1W 2.382(12) . ?
Na1 O12W 2.441(11) . ?
Na1 O8W 2.454(12) . ?
Na1 K2 3.957(11) 2_665 ?
Na2 O7T 2.329(10) 1_445 ?
Na2 O10W 2.363(11) 2 ?
Na2 O7W 2.382(13) 2 ?
Na2 O9T 2.444(11) 1_545 ?
Na2 O14W 2.45(3) . ?
Na2 O3W 2.451(13) . ?
Na2 Na3 3.516(8) 2 ?
Na2 K3 4.249(12) 2_556 ?
Na3 O13W 2.359(12) 2 ?
Na3 O1T 2.371(11) . ?
Na3 O4W 2.374(11) . ?
Na3 O7W 2.396(11) . ?
Na3 O10W 2.404(12) . ?
Na3 O2W 2.426(12) . ?
Na3 Na2 3.516(8) 2 ?
Na3 K2 4.236(14) 2_565 ?
Si1 O4SI 1.638(9) . ?
Si1 O2SI 1.638(8) . ?
Si1 O1SI 1.647(8) . ?
Si1 O3SI 1.653(8) . ?
O4SI Zn2 2.130(8) 2_666 ?
O1ZW K3 2.951(13) 2_566 ?
O25 K2 2.917(13) 1_545 ?
O26 K2 3.091(12) 1_545 ?
O3T K1 2.748(10) 2_665 ?
O56 K2 2.930(14) 1_545 ?
O6ZN Zn1 2.126(9) 2_666 ?
O6T K3 2.889(13) 1_655 ?
O7ZN Zn1 2.106(8) 2_666 ?
O7ZN Zn2 2.108(8) 2_666 ?
O7T Na2 2.329(10) 1_665 ?
O8Z2 Zn2 2.046(9) 2_666 ?
O9Z1 K3 2.824(12) 2_566 ?
O9T Na2 2.444(11) 1_565 ?
O9T K3 3.352(14) 2_566 ?
O1W K2 2.756(15) 2_665 ?
O2W K2 2.948(18) 2_565 ?
O5W K1 2.735(10) 2_665 ?
O7W Na2 2.382(13) 2 ?
O10W Na2 2.363(11) 2 ?
O13W Na3 2.359(12) 2 ?
O14W K3 2.86(3) 2_556 ?
O15W K2 3.17(2) 2_666 ?
O16W O16W 1.08(4) 2 ?
O17W O18W 1.81(3) 2_666 ?
O18W O17W 1.81(3) 2_666 ?
